data_1555803
loop_
_publ_author_name
'Chen, Tao'
'Li, Yi-Fan'
'An, Yang'
'Zhang, Fu-Min'

_publ_section_title
;
 Iron-Catalyzed \a-Arylation of Deoxybenzoins with Arenes through an
 Oxidative Dehydrogenative Approach.
;
_journal_issue 18
_journal_name_full 'Organic letters'
_journal_page_first 4754
_journal_page_last 4757
_journal_paper_doi 10.1021/acs.orglett.6b02516
_journal_volume 18
_journal_year 2016
_chemical_formula_moiety 'C21 H16 Cl2 O2'
_chemical_formula_sum 'C21 H16 Cl2 O2'
_chemical_formula_weight 371.24
_space_group_crystal_system triclinic
_space_group_IT_number 2
_space_group_name_Hall '-P 1'
_space_group_name_H-M_alt 'P -1'
_atom_sites_solution_hydrogens geom
_atom_sites_solution_primary direct
_audit_creation_date 2016-03-18
_audit_creation_method
;
Olex2 1.2
(compiled 2016.02.19 svn.r3266 for OlexSys, GUI svn.r5155)
;
_cell_angle_alpha 76.585(7)
_cell_angle_beta 82.407(5)
_cell_angle_gamma 74.099(6)
_cell_formula_units_Z 2
_cell_length_a 7.5712(4)
_cell_length_b 8.8981(7)
_cell_length_c 14.6818(11)
_cell_measurement_reflns_used 1511
_cell_measurement_temperature 290.83(10)
_cell_measurement_theta_max 28.1810
_cell_measurement_theta_min 4.1140
_cell_volume 922.81(12)
_computing_cell_refinement
;
CrysAlisPro, Agilent Technologies,
Version 1.171.37.35 (release 13-08-2014 CrysAlis171 .NET)
(compiled Aug 13 2014,18:06:01)
;
_computing_data_collection
;
CrysAlisPro, Agilent Technologies,
Version 1.171.37.35 (release 13-08-2014 CrysAlis171 .NET)
(compiled Aug 13 2014,18:06:01)
;
_computing_data_reduction
;
CrysAlisPro, Agilent Technologies,
Version 1.171.37.35 (release 13-08-2014 CrysAlis171 .NET)
(compiled Aug 13 2014,18:06:01)
;
_computing_molecular_graphics 'Olex2 (Dolomanov et al., 2009)'
_computing_publication_material 'Olex2 (Dolomanov et al., 2009)'
_computing_structure_refinement 'ShelXL (Sheldrick, 2015)'
_computing_structure_solution 'ShelXS (Sheldrick, 2008)'
_diffrn_ambient_environment air
_diffrn_ambient_temperature 290.83(10)
_diffrn_detector 'CCD plate'
_diffrn_detector_area_resol_mean 16.0733
_diffrn_detector_type Eos
_diffrn_measured_fraction_theta_full 0.997
_diffrn_measured_fraction_theta_max 0.875
_diffrn_measurement_details
;
#__ type_ start__ end____ width___ exp.time_
  1 omega  -18.00    9.00   1.0000    6.0000
omega____ theta____ kappa____ phi______ frames
    -      -17.3041  -99.0000    0.0000 27

#__ type_ start__ end____ width___ exp.time_
  2 omega  -17.00   25.00   1.0000    6.0000
omega____ theta____ kappa____ phi______ frames
    -      -17.3041  -99.0000   90.0000 42

#__ type_ start__ end____ width___ exp.time_
  3 omega  -45.00   65.00   1.0000    6.0000
omega____ theta____ kappa____ phi______ frames
    -       20.5854  -19.0000   90.0000 110

#__ type_ start__ end____ width___ exp.time_
  4 omega   -5.00   76.00   1.0000    6.0000
omega____ theta____ kappa____ phi______ frames
    -       20.5854   38.0000  -60.0000 81

#__ type_ start__ end____ width___ exp.time_
  5 omega  -19.00   13.00   1.0000    6.0000
omega____ theta____ kappa____ phi______ frames
    -      -17.3041  -99.0000 -180.0000 32

#__ type_ start__ end____ width___ exp.time_
  6 omega   36.00   90.00   1.0000    6.0000
omega____ theta____ kappa____ phi______ frames
    -       20.5854  178.0000  150.0000 54

#__ type_ start__ end____ width___ exp.time_
  7 omega   50.00   97.00   1.0000    6.0000
omega____ theta____ kappa____ phi______ frames
    -       20.5854  178.0000   60.0000 47
;
_diffrn_measurement_device 'four-circle diffractometer'
_diffrn_measurement_device_type 'SuperNova, Dual, Cu at zero, Eos'
_diffrn_measurement_method '\w scans'
_diffrn_orient_matrix_UB_11 0.0172646000
_diffrn_orient_matrix_UB_12 0.0274023000
_diffrn_orient_matrix_UB_13 -0.0488838000
_diffrn_orient_matrix_UB_21 0.0033360000
_diffrn_orient_matrix_UB_22 0.0746094000
_diffrn_orient_matrix_UB_23 0.0082191000
_diffrn_orient_matrix_UB_31 0.0960783000
_diffrn_orient_matrix_UB_32 -0.0292415000
_diffrn_orient_matrix_UB_33 0.0047879000
_diffrn_radiation_monochromator mirror
_diffrn_radiation_probe x-ray
_diffrn_radiation_type MoK\a
_diffrn_radiation_wavelength 0.71073
_diffrn_reflns_av_R_equivalents 0.0300
_diffrn_reflns_av_unetI/netI 0.0561
_diffrn_reflns_Laue_measured_fraction_full 0.997
_diffrn_reflns_Laue_measured_fraction_max 0.875
_diffrn_reflns_limit_h_max 9
_diffrn_reflns_limit_h_min -10
_diffrn_reflns_limit_k_max 11
_diffrn_reflns_limit_k_min -10
_diffrn_reflns_limit_l_max 18
_diffrn_reflns_limit_l_min -16
_diffrn_reflns_number 7060
_diffrn_reflns_point_group_measured_fraction_full 0.997
_diffrn_reflns_point_group_measured_fraction_max 0.875
_diffrn_reflns_theta_full 26.000
_diffrn_reflns_theta_max 28.735
_diffrn_reflns_theta_min 3.796
_diffrn_source 'SuperNova (Mo) X-ray Source'
_exptl_absorpt_coefficient_mu 0.362
_exptl_absorpt_correction_T_max 1.00000
_exptl_absorpt_correction_T_min 0.71575
_exptl_absorpt_correction_type multi-scan
_exptl_absorpt_process_details
;
CrysAlisPro, Agilent Technologies,
Version 1.171.37.35 (release 13-08-2014 CrysAlis171 .NET)
(compiled Aug 13 2014,18:06:01)
Empirical absorption correction using spherical harmonics,
 implemented in SCALE3 ABSPACK scaling algorithm.
;
_exptl_crystal_colour 'clear light colourless'
_exptl_crystal_colour_lustre clear
_exptl_crystal_colour_modifier light
_exptl_crystal_colour_primary colourless
_exptl_crystal_density_diffrn 1.336
_exptl_crystal_description block
_exptl_crystal_F_000 384
_exptl_crystal_size_max 0.28
_exptl_crystal_size_mid 0.25
_exptl_crystal_size_min 0.24
_refine_diff_density_max 0.188
_refine_diff_density_min -0.267
_refine_diff_density_rms 0.043
_refine_ls_extinction_method none
_refine_ls_goodness_of_fit_ref 1.052
_refine_ls_hydrogen_treatment constr
_refine_ls_matrix_type full
_refine_ls_number_parameters 227
_refine_ls_number_reflns 4191
_refine_ls_number_restraints 0
_refine_ls_restrained_S_all 1.052
_refine_ls_R_factor_all 0.0871
_refine_ls_R_factor_gt 0.0493
_refine_ls_shift/su_max 0.000
_refine_ls_shift/su_mean 0.000
_refine_ls_structure_factor_coef Fsqd
_refine_ls_weighting_details 'w=1/[\s^2^(Fo^2^)+(0.0345P)^2^+0.1126P] where P=(Fo^2^+2Fc^2^)/3'
_refine_ls_weighting_scheme calc
_refine_ls_wR_factor_gt 0.0967
_refine_ls_wR_factor_ref 0.1217
_reflns_Friedel_coverage 0.000
_reflns_number_gt 2631
_reflns_number_total 4191
_reflns_threshold_expression 'I > 2\s(I)'
_cod_data_source_file ol6b02516_si_003.cif
_cod_data_source_block zhangfm0316_3
_cod_database_code 1555803
_shelx_space_group_comment
;
The symmetry employed for this shelxl refinement is uniquely defined
by the following loop, which should always be used as a source of
symmetry information in preference to the above space-group names.
They are only intended as comments.
;
_reflns_odcompleteness_completeness 99.68
_reflns_odcompleteness_iscentric 1
_reflns_odcompleteness_theta 26.32
_olex2_refinement_description
;
1. Fixed Uiso
 At 1.2 times of:
  All C(H) groups
 At 1.5 times of:
  All C(H,H,H) groups
2.a Ternary CH refined with riding coordinates:
 C7(H7)
2.b Aromatic/amide H refined with riding coordinates:
 C1(H1), C4(H4), C10(H10), C11(H11), C12(H12), C13(H13), C14(H14), C16(H16),
 C17(H17), C18(H18), C19(H19), C20(H20)
2.c Idealised Me refined as rotating group:
 C0AA(H0AA,H0AB,H0AC)
;
_shelx_shelxl_version_number 2014/7
_olex2_date_sample_data_collection 2016-03-17
_olex2_submission_special_instructions 'No special instructions were received'

loop_
_space_group_symop_operation_xyz
'x, y, z'
'-x, -y, -z'

loop_
_atom_site_label
_atom_site_type_symbol
_atom_site_fract_x
_atom_site_fract_y
_atom_site_fract_z
_atom_site_U_iso_or_equiv
_atom_site_adp_type
_atom_site_occupancy
_atom_site_site_symmetry_order
_atom_site_calc_flag
_atom_site_refinement_flags_posn
Cl1 Cl 0.74099(11) 0.51170(8) 0.38893(5) 0.0726(2) Uani 1 1 d .
Cl2 Cl 0.72853(9) 0.25055(9) 0.27751(4) 0.0678(2) Uani 1 1 d .
O1 O 0.7515(2) -0.1367(2) 0.59587(12) 0.0567(4) Uani 1 1 d .
O2 O 0.4473(2) 0.0903(2) 0.71573(12) 0.0601(5) Uani 1 1 d .
C0AA C 0.7541(3) -0.2611(3) 0.5489(2) 0.0614(7) Uani 1 1 d .
H0AA H 0.8589 -0.2731 0.5041 0.092 Uiso 1 1 calc GR
H0AB H 0.6434 -0.2344 0.5169 0.092 Uiso 1 1 calc GR
H0AC H 0.7616 -0.3595 0.5940 0.092 Uiso 1 1 calc GR
C1 C 0.7509(3) 0.2784(3) 0.54282(16) 0.0434(5) Uani 1 1 d .
H1 H 0.7543 0.3561 0.5749 0.052 Uiso 1 1 calc R
C2 C 0.7430(3) 0.3186(3) 0.44634(16) 0.0454(5) Uani 1 1 d .
C3 C 0.7384(3) 0.2037(3) 0.39848(15) 0.0441(5) Uani 1 1 d .
C4 C 0.7394(3) 0.0496(3) 0.44595(16) 0.0459(6) Uani 1 1 d .
H4 H 0.7345 -0.0270 0.4134 0.055 Uiso 1 1 calc R
C5 C 0.7476(3) 0.0111(3) 0.54226(16) 0.0420(5) Uani 1 1 d .
C6 C 0.7539(3) 0.1258(3) 0.59260(15) 0.0397(5) Uani 1 1 d .
C7 C 0.7696(3) 0.0756(3) 0.69760(15) 0.0397(5) Uani 1 1 d .
H7 H 0.8711 -0.0209 0.7087 0.048 Uiso 1 1 calc R
C8 C 0.5955(3) 0.0316(3) 0.74897(16) 0.0437(5) Uani 1 1 d .
C9 C 0.6101(3) -0.0796(3) 0.84246(16) 0.0480(6) Uani 1 1 d .
C10 C 0.7768(4) -0.1557(3) 0.88133(19) 0.0645(7) Uani 1 1 d .
H10 H 0.8856 -0.1370 0.8491 0.077 Uiso 1 1 calc R
C11 C 0.7824(5) -0.2593(4) 0.9677(2) 0.0831(9) Uani 1 1 d .
H11 H 0.8947 -0.3109 0.9932 0.100 Uiso 1 1 calc R
C12 C 0.6223(5) -0.2859(4) 1.0157(2) 0.0904(10) Uani 1 1 d .
H12 H 0.6263 -0.3563 1.0736 0.109 Uiso 1 1 calc R
C13 C 0.4567(5) -0.2095(5) 0.9788(2) 0.0888(10) Uani 1 1 d .
H13 H 0.3481 -0.2266 1.0121 0.107 Uiso 1 1 calc R
C14 C 0.4507(4) -0.1075(4) 0.89262(18) 0.0682(8) Uani 1 1 d .
H14 H 0.3376 -0.0565 0.8677 0.082 Uiso 1 1 calc R
C15 C 0.8137(3) 0.1986(3) 0.74162(15) 0.0400(5) Uani 1 1 d .
C16 C 0.6797(3) 0.3320(3) 0.76071(17) 0.0503(6) Uani 1 1 d .
H16 H 0.5583 0.3460 0.7483 0.060 Uiso 1 1 calc R
C17 C 0.7262(4) 0.4441(3) 0.79818(18) 0.0600(7) Uani 1 1 d .
H17 H 0.6360 0.5333 0.8104 0.072 Uiso 1 1 calc R
C18 C 0.9042(4) 0.4244(3) 0.81731(19) 0.0644(7) Uani 1 1 d .
H18 H 0.9346 0.4996 0.8428 0.077 Uiso 1 1 calc R
C19 C 1.0375(4) 0.2938(3) 0.79893(19) 0.0618(7) Uani 1 1 d .
H19 H 1.1585 0.2807 0.8117 0.074 Uiso 1 1 calc R
C20 C 0.9928(3) 0.1816(3) 0.76145(16) 0.0497(6) Uani 1 1 d .
H20 H 1.0843 0.0932 0.7493 0.060 Uiso 1 1 calc R

loop_
_atom_site_aniso_label
_atom_site_aniso_U_11
_atom_site_aniso_U_22
_atom_site_aniso_U_33
_atom_site_aniso_U_23
_atom_site_aniso_U_13
_atom_site_aniso_U_12
Cl1 0.1140(6) 0.0492(4) 0.0541(4) -0.0002(3) -0.0128(4) -0.0255(4)
Cl2 0.0888(5) 0.0674(5) 0.0413(4) -0.0147(3) -0.0086(3) -0.0049(4)
O1 0.0794(11) 0.0411(10) 0.0532(11) -0.0110(8) -0.0046(8) -0.0199(9)
O2 0.0465(9) 0.0726(13) 0.0585(11) -0.0031(9) -0.0072(8) -0.0175(9)
C0AA 0.0719(16) 0.0420(15) 0.0754(19) -0.0227(14) -0.0009(13) -0.0163(13)
C1 0.0435(12) 0.0434(14) 0.0453(14) -0.0133(11) -0.0014(10) -0.0114(10)
C2 0.0472(12) 0.0417(14) 0.0443(14) -0.0054(11) -0.0010(10) -0.0103(10)
C3 0.0420(12) 0.0501(15) 0.0373(12) -0.0125(11) -0.0011(9) -0.0048(10)
C4 0.0437(12) 0.0477(15) 0.0479(14) -0.0202(12) -0.0018(10) -0.0062(10)
C5 0.0419(12) 0.0395(13) 0.0454(14) -0.0116(11) -0.0010(10) -0.0102(10)
C6 0.0343(10) 0.0441(13) 0.0413(13) -0.0145(10) -0.0005(9) -0.0074(9)
C7 0.0369(11) 0.0400(13) 0.0398(12) -0.0087(10) -0.0039(9) -0.0051(9)
C8 0.0491(13) 0.0420(14) 0.0431(13) -0.0123(11) -0.0045(10) -0.0131(10)
C9 0.0572(14) 0.0495(15) 0.0405(13) -0.0112(12) -0.0034(11) -0.0170(12)
C10 0.0698(17) 0.0665(19) 0.0492(16) -0.0037(14) -0.0027(13) -0.0119(14)
C11 0.097(2) 0.082(2) 0.0557(19) 0.0010(17) -0.0133(16) -0.0072(18)
C12 0.130(3) 0.087(3) 0.0474(18) 0.0085(17) -0.0036(19) -0.037(2)
C13 0.104(3) 0.114(3) 0.054(2) 0.000(2) 0.0033(17) -0.054(2)
C14 0.0767(18) 0.087(2) 0.0455(16) -0.0058(15) -0.0032(13) -0.0354(16)
C15 0.0450(12) 0.0412(13) 0.0339(12) -0.0084(10) -0.0011(9) -0.0115(10)
C16 0.0506(13) 0.0492(15) 0.0495(15) -0.0144(12) -0.0046(10) -0.0060(11)
C17 0.0758(18) 0.0460(16) 0.0551(17) -0.0179(13) -0.0021(13) -0.0053(13)
C18 0.086(2) 0.0598(18) 0.0604(18) -0.0211(15) -0.0090(14) -0.0312(15)
C19 0.0592(15) 0.072(2) 0.0630(18) -0.0202(15) -0.0090(13) -0.0237(14)
C20 0.0467(13) 0.0555(16) 0.0482(14) -0.0153(12) -0.0063(10) -0.0098(11)

loop_
_atom_type_symbol
_atom_type_description
_atom_type_scat_dispersion_real
_atom_type_scat_dispersion_imag
_atom_type_scat_source
C C 0.0033 0.0016 'International Tables Vol C Tables 4.2.6.8 and 6.1.1.4'
H H 0.0000 0.0000 'International Tables Vol C Tables 4.2.6.8 and 6.1.1.4'
Cl Cl 0.1484 0.1585 'International Tables Vol C Tables 4.2.6.8 and 6.1.1.4'
O O 0.0106 0.0060 'International Tables Vol C Tables 4.2.6.8 and 6.1.1.4'

loop_
_geom_angle_atom_site_label_1
_geom_angle_atom_site_label_2
_geom_angle_atom_site_label_3
_geom_angle
C5 O1 C0AA 117.74(19)
O1 C0AA H0AA 109.5
O1 C0AA H0AB 109.5
O1 C0AA H0AC 109.5
H0AA C0AA H0AB 109.5
H0AA C0AA H0AC 109.5
H0AB C0AA H0AC 109.5
C2 C1 H1 119.2
C6 C1 H1 119.2
C6 C1 C2 121.6(2)
C1 C2 Cl1 118.90(18)
C3 C2 Cl1 121.72(19)
C3 C2 C1 119.4(2)
C2 C3 Cl2 120.39(19)
C2 C3 C4 120.8(2)
C4 C3 Cl2 118.83(18)
C3 C4 H4 120.4
C5 C4 C3 119.2(2)
C5 C4 H4 120.4
O1 C5 C4 124.2(2)
O1 C5 C6 114.7(2)
C4 C5 C6 121.1(2)
C1 C6 C5 117.9(2)
C1 C6 C7 123.2(2)
C5 C6 C7 118.8(2)
C6 C7 H7 107.2
C6 C7 C8 111.64(16)
C6 C7 C15 114.22(18)
C8 C7 H7 107.2
C15 C7 H7 107.2
C15 C7 C8 109.01(17)
O2 C8 C7 120.7(2)
O2 C8 C9 120.6(2)
C9 C8 C7 118.68(19)
C10 C9 C8 122.8(2)
C14 C9 C8 118.6(2)
C14 C9 C10 118.5(2)
C9 C10 H10 119.8
C11 C10 C9 120.4(3)
C11 C10 H10 119.8
C10 C11 H11 120.0
C12 C11 C10 119.9(3)
C12 C11 H11 120.0
C11 C12 H12 119.8
C13 C12 C11 120.3(3)
C13 C12 H12 119.8
C12 C13 H13 120.0
C12 C13 C14 120.0(3)
C14 C13 H13 120.0
C9 C14 H14 119.5
C13 C14 C9 120.9(3)
C13 C14 H14 119.5
C16 C15 C7 122.00(19)
C20 C15 C7 119.84(19)
C20 C15 C16 118.1(2)
C15 C16 H16 119.8
C17 C16 C15 120.3(2)
C17 C16 H16 119.8
C16 C17 H17 119.8
C18 C17 C16 120.3(2)
C18 C17 H17 119.8
C17 C18 H18 120.0
C19 C18 C17 120.0(2)
C19 C18 H18 120.0
C18 C19 H19 119.9
C18 C19 C20 120.1(2)
C20 C19 H19 119.9
C15 C20 H20 119.5
C19 C20 C15 121.0(2)
C19 C20 H20 119.5

loop_
_geom_bond_atom_site_label_1
_geom_bond_atom_site_label_2
_geom_bond_distance
Cl1 C2 1.727(2)
Cl2 C3 1.734(2)
O1 C0AA 1.428(3)
O1 C5 1.362(3)
O2 C8 1.215(2)
C0AA H0AA 0.9600
C0AA H0AB 0.9600
C0AA H0AC 0.9600
C1 H1 0.9300
C1 C2 1.383(3)
C1 C6 1.380(3)
C2 C3 1.378(3)
C3 C4 1.384(3)
C4 H4 0.9300
C4 C5 1.381(3)
C5 C6 1.406(3)
C6 C7 1.513(3)
C7 H7 0.9800
C7 C8 1.531(3)
C7 C15 1.521(3)
C8 C9 1.492(3)
C9 C10 1.386(3)
C9 C14 1.380(3)
C10 H10 0.9300
C10 C11 1.382(4)
C11 H11 0.9300
C11 C12 1.369(4)
C12 H12 0.9300
C12 C13 1.367(4)
C13 H13 0.9300
C13 C14 1.374(4)
C14 H14 0.9300
C15 C16 1.392(3)
C15 C20 1.385(3)
C16 H16 0.9300
C16 C17 1.386(3)
C17 H17 0.9300
C17 C18 1.369(3)
C18 H18 0.9300
C18 C19 1.368(4)
C19 H19 0.9300
C19 C20 1.380(3)
C20 H20 0.9300

loop_
_geom_torsion_atom_site_label_1
_geom_torsion_atom_site_label_2
_geom_torsion_atom_site_label_3
_geom_torsion_atom_site_label_4
_geom_torsion
Cl1 C2 C3 Cl2 -0.5(3)
Cl1 C2 C3 C4 -179.75(16)
Cl2 C3 C4 C5 179.86(15)
O1 C5 C6 C1 179.83(18)
O1 C5 C6 C7 1.7(3)
O2 C8 C9 C10 176.7(2)
O2 C8 C9 C14 -3.5(3)
C0AA O1 C5 C4 2.4(3)
C0AA O1 C5 C6 -177.19(17)
C1 C2 C3 Cl2 -179.96(15)
C1 C2 C3 C4 0.8(3)
C1 C6 C7 C8 114.6(2)
C1 C6 C7 C15 -9.6(3)
C2 C1 C6 C5 -0.3(3)
C2 C1 C6 C7 177.67(18)
C2 C3 C4 C5 -0.9(3)
C3 C4 C5 O1 -179.19(19)
C3 C4 C5 C6 0.4(3)
C4 C5 C6 C1 0.2(3)
C4 C5 C6 C7 -177.86(17)
C5 C6 C7 C8 -67.4(2)
C5 C6 C7 C15 168.36(17)
C6 C1 C2 Cl1 -179.64(15)
C6 C1 C2 C3 -0.2(3)
C6 C7 C8 O2 -27.0(3)
C6 C7 C8 C9 155.40(19)
C6 C7 C15 C16 78.6(2)
C6 C7 C15 C20 -99.6(2)
C7 C8 C9 C10 -5.7(3)
C7 C8 C9 C14 174.0(2)
C7 C15 C16 C17 -178.0(2)
C7 C15 C20 C19 178.2(2)
C8 C7 C15 C16 -47.0(3)
C8 C7 C15 C20 134.8(2)
C8 C9 C10 C11 -179.1(3)
C8 C9 C14 C13 179.7(3)
C9 C10 C11 C12 -0.6(5)
C10 C9 C14 C13 -0.6(4)
C10 C11 C12 C13 -0.5(5)
C11 C12 C13 C14 1.1(5)
C12 C13 C14 C9 -0.5(5)
C14 C9 C10 C11 1.1(4)
C15 C7 C8 O2 100.1(2)
C15 C7 C8 C9 -77.5(2)
C15 C16 C17 C18 -0.4(4)
C16 C15 C20 C19 -0.1(3)
C16 C17 C18 C19 0.4(4)
C17 C18 C19 C20 -0.3(4)
C18 C19 C20 C15 0.1(4)
C20 C15 C16 C17 0.2(3)
